data_4080031
loop_
_publ_author_name
'Warratz, Svenja'
'Postigo, Lorena'
'Royo, Beatriz'

_publ_section_title
;
 Direct Synthesis of Iron(0) N-Heterocyclic Carbene Complexes by Using
 Fe3(CO)12and Their Application in Reduction of Carbonyl Groups
;
_journal_issue 3
_journal_name_full Organometallics
_journal_page_first 893
_journal_paper_doi 10.1021/om3012085
_journal_volume 32
_journal_year 2013
_chemical_compound_source 'synthesis as described'
_chemical_formula_moiety 'C25 H24 Fe1 N2 O4'
_chemical_formula_sum 'C25 H24 Fe N2 O4'
_chemical_formula_weight 472.31
_chemical_name_systematic
;
 ?
;
_space_group_IT_number 14
_symmetry_cell_setting monoclinic
_symmetry_Int_Tables_number 14
_symmetry_space_group_name_Hall '-P 2ybc'
_symmetry_space_group_name_H-M 'P 1 21/c 1'
_atom_sites_solution_hydrogens geom
_atom_sites_solution_primary direct
_atom_sites_solution_secondary difmap
_audit_conform_dict_location ftp://ftp.iucr.org/pub/cif_core.dic
_audit_conform_dict_name cif_core.dic
_audit_conform_dict_version 2.4
_audit_creation_date 2012-06-11T09:48:39-00:00
_audit_creation_method 'WinGX routine CIF_UPDATE'
_cell_angle_alpha 90.000(0)
_cell_angle_beta 99.686(2)
_cell_angle_gamma 90.000(0)
_cell_formula_units_Z 4
_cell_length_a 18.3918(12)
_cell_length_b 16.4072(8)
_cell_length_c 7.5657(4)
_cell_measurement_reflns_used 1816
_cell_measurement_temperature 100(2)
_cell_measurement_theta_max 26.28
_cell_measurement_theta_min 2.25
_cell_measurement_wavelength 0.71073
_cell_volume 2250.5(2)
_computing_cell_refinement 'APPEX2 (BRUKER AXS, 2005)'
_computing_data_collection 'APPEX2 (BRUKER AXS, 2005)'
_computing_data_reduction 'APPEX2 (BRUKER AXS, 2005)'
_computing_molecular_graphics 'Ortep-3 for Windows (Farrugia, 1997)'
_computing_publication_material 'WinGX publication routines (Farrugia, 1999)'
_computing_structure_refinement 'SHELXL-97 (Sheldrick, 2008)'
_computing_structure_solution 'SIR97 (Giacovazzo et al, 1997)'
_diffrn_ambient_temperature 100(2)
_diffrn_measured_fraction_theta_full 0.997
_diffrn_measured_fraction_theta_max 0.997
_diffrn_measurement_device 'four-circle diffractometer'
_diffrn_measurement_device_type 'BRUKER APPEX-II CCD'
_diffrn_measurement_method 'omega and phi scans'
_diffrn_radiation_monochromator graphite
_diffrn_radiation_probe x-ray
_diffrn_radiation_source 'fine-focus sealed tube'
_diffrn_radiation_type MoK\a
_diffrn_radiation_wavelength 0.7107
_diffrn_reflns_av_R_equivalents 0.0426
_diffrn_reflns_av_unetI/netI 0.0351
_diffrn_reflns_limit_h_max 22
_diffrn_reflns_limit_h_min -23
_diffrn_reflns_limit_k_max 20
_diffrn_reflns_limit_k_min 0
_diffrn_reflns_limit_l_max 9
_diffrn_reflns_limit_l_min 0
_diffrn_reflns_number 19898
_diffrn_reflns_theta_full 26.43
_diffrn_reflns_theta_max 26.43
_diffrn_reflns_theta_min 1.67
_exptl_absorpt_coefficient_mu 0.704
_exptl_absorpt_correction_T_max 1
_exptl_absorpt_correction_T_min 0.8742
_exptl_absorpt_correction_type multi-scan
_exptl_absorpt_process_details 'BRUKER SADABS'
_exptl_crystal_colour colourless
_exptl_crystal_density_diffrn 1.394
_exptl_crystal_density_method 'not measured'
_exptl_crystal_description prism
_exptl_crystal_F_000 984
_exptl_crystal_size_max 0.47
_exptl_crystal_size_mid 0.18
_exptl_crystal_size_min 0.14
_refine_diff_density_max 0.356
_refine_diff_density_min -0.335
_refine_diff_density_rms 0.06
_refine_ls_extinction_method none
_refine_ls_goodness_of_fit_ref 1.038
_refine_ls_hydrogen_treatment constr
_refine_ls_matrix_type full
_refine_ls_number_parameters 295
_refine_ls_number_reflns 4623
_refine_ls_number_restraints 0
_refine_ls_restrained_S_all 1.038
_refine_ls_R_factor_all 0.0411
_refine_ls_R_factor_gt 0.0324
_refine_ls_shift/su_max 0.046
_refine_ls_shift/su_mean 0.001
_refine_ls_structure_factor_coef Fsqd
_refine_ls_weighting_details 'calc w=1/[\s^2^(Fo^2^)+(0.0332P)^2^+1.7044P] where P=(Fo^2^+2Fc^2^)/3'
_refine_ls_weighting_scheme calc
_refine_ls_wR_factor_gt 0.0774
_refine_ls_wR_factor_ref 0.0822
_reflns_number_gt 3953
_reflns_number_total 4623
_reflns_threshold_expression >2\s(I)
_cod_data_source_file om3012085_si_002.cif
_cod_data_source_block SW13
_cod_original_sg_symbol_H-M 'P 21/c'
_cod_database_code 4080031

loop_
_symmetry_equiv_pos_as_xyz
'x, y, z'
'-x, y+1/2, -z+1/2'
'-x, -y, -z'
'x, -y-1/2, z-1/2'

loop_
_atom_site_label
_atom_site_type_symbol
_atom_site_fract_x
_atom_site_fract_y
_atom_site_fract_z
_atom_site_U_iso_or_equiv
_atom_site_adp_type
_atom_site_occupancy
_atom_site_symmetry_multiplicity
_atom_site_calc_flag
_atom_site_refinement_flags
C1 C 0.25753(9) 0.00475(10) 0.2121(2) 0.0104(3) Uani 1 1 d .
C2 C 0.31446(10) -0.01428(11) 0.5016(2) 0.0148(4) Uani 1 1 d .
H2 H 0.3487 -0.0101 0.6066 0.018 Uiso 1 1 calc R
C3 C 0.25255(10) -0.05908(11) 0.4764(3) 0.0148(4) Uani 1 1 d .
H3 H 0.2357 -0.0919 0.5612 0.018 Uiso 1 1 calc R
C4 C 0.38141(9) 0.07077(11) 0.3143(2) 0.0116(4) Uani 1 1 d .
C5 C 0.38594(10) 0.15359(11) 0.3543(2) 0.0146(4) Uani 1 1 d .
C6 C 0.45015(10) 0.19452(12) 0.3295(3) 0.0169(4) Uani 1 1 d .
H6 H 0.4544 0.2499 0.355 0.02 Uiso 1 1 calc R
C7 C 0.50775(10) 0.15477(12) 0.2680(3) 0.0163(4) Uani 1 1 d .
C8 C 0.50171(10) 0.07164(12) 0.2350(3) 0.0151(4) Uani 1 1 d .
H8 H 0.5404 0.0445 0.1955 0.018 Uiso 1 1 calc R
C9 C 0.43960(10) 0.02771(11) 0.2591(2) 0.0134(4) Uani 1 1 d .
C10 C 0.32542(11) 0.19916(12) 0.4241(3) 0.0212(4) Uani 1 1 d .
H10A H 0.2962 0.2284 0.3275 0.032 Uiso 1 1 calc R
H10B H 0.3468 0.2369 0.5151 0.032 Uiso 1 1 calc R
H10C H 0.2947 0.1612 0.4741 0.032 Uiso 1 1 calc R
C11 C 0.57662(11) 0.20048(13) 0.2424(3) 0.0241(5) Uani 1 1 d .
H11A H 0.6115 0.1995 0.3521 0.036 Uiso 1 1 calc R
H11B H 0.5641 0.2559 0.21 0.036 Uiso 1 1 calc R
H11C H 0.5979 0.1751 0.1489 0.036 Uiso 1 1 calc R
C12 C 0.43475(11) -0.06270(11) 0.2250(3) 0.0189(4) Uani 1 1 d .
H12A H 0.4786 -0.0809 0.1838 0.028 Uiso 1 1 calc R
H12B H 0.3925 -0.0743 0.1355 0.028 Uiso 1 1 calc R
H12C H 0.4301 -0.0906 0.3341 0.028 Uiso 1 1 calc R
C13 C 0.15623(9) -0.09811(11) 0.2270(2) 0.0118(4) Uani 1 1 d .
C14 C 0.08462(10) -0.07413(11) 0.2364(2) 0.0147(4) Uani 1 1 d .
C15 C 0.02825(10) -0.13089(12) 0.1832(3) 0.0158(4) Uani 1 1 d .
H15 H -0.0203 -0.1158 0.1861 0.019 Uiso 1 1 calc R
C16 C 0.04235(10) -0.20861(12) 0.1265(2) 0.0155(4) Uani 1 1 d .
C17 C 0.11463(10) -0.22907(11) 0.1127(3) 0.0162(4) Uani 1 1 d .
H17 H 0.1243 -0.2801 0.0685 0.019 Uiso 1 1 calc R
C18 C 0.17241(10) -0.17534(11) 0.1634(3) 0.0140(4) Uani 1 1 d .
C19 C 0.06644(11) 0.00891(13) 0.3019(3) 0.0244(5) Uani 1 1 d .
H19A H 0.1052 0.0263 0.3956 0.037 Uiso 1 1 calc R
H19B H 0.0208 0.0063 0.3473 0.037 Uiso 1 1 calc R
H19C H 0.0618 0.0471 0.2044 0.037 Uiso 1 1 calc R
C20 C -0.01804(11) -0.27127(13) 0.0861(3) 0.0223(4) Uani 1 1 d .
H20A H -0.0614 -0.252 0.1281 0.033 Uiso 1 1 calc R
H20B H -0.0021 -0.3215 0.1453 0.033 Uiso 1 1 calc R
H20C H -0.0292 -0.2802 -0.041 0.033 Uiso 1 1 calc R
C21 C 0.25040(11) -0.19864(12) 0.1484(3) 0.0222(4) Uani 1 1 d .
H21A H 0.2513 -0.2538 0.1062 0.033 Uiso 1 1 calc R
H21B H 0.2811 -0.1943 0.2639 0.033 Uiso 1 1 calc R
H21C H 0.2685 -0.1628 0.0655 0.033 Uiso 1 1 calc R
C22 C 0.19426(10) 0.10499(11) -0.2360(3) 0.0157(4) Uani 1 1 d .
C23 C 0.31862(10) 0.07147(11) -0.0723(2) 0.0140(4) Uani 1 1 d .
C24 C 0.18488(10) 0.13109(12) 0.0922(3) 0.0169(4) Uani 1 1 d .
C25 C 0.17398(11) -0.03222(12) -0.1238(3) 0.0172(4) Uani 1 1 d .
N1 N 0.31717(8) 0.02455(9) 0.3398(2) 0.0113(3) Uani 1 1 d .
N2 N 0.21843(8) -0.04738(9) 0.3012(2) 0.0115(3) Uani 1 1 d .
O1 O 0.17331(8) 0.13624(9) -0.37051(19) 0.0244(3) Uani 1 1 d .
O2 O 0.37300(7) 0.08669(9) -0.12162(18) 0.0195(3) Uani 1 1 d .
O3 O 0.15860(8) 0.17993(9) 0.1704(2) 0.0273(3) Uani 1 1 d .
O4 O 0.13877(9) -0.08135(9) -0.2060(2) 0.0278(3) Uani 1 1 d .
Fe1 Fe 0.226702(13) 0.054886(15) -0.02860(3) 0.01054(8) Uani 1 1 d .

loop_
_atom_site_aniso_label
_atom_site_aniso_U_11
_atom_site_aniso_U_22
_atom_site_aniso_U_33
_atom_site_aniso_U_23
_atom_site_aniso_U_13
_atom_site_aniso_U_12
C1 0.0086(8) 0.0086(8) 0.0144(9) -0.0017(7) 0.0033(7) 0.0003(6)
C2 0.0168(9) 0.0172(10) 0.0104(9) 0.0014(7) 0.0023(7) 0.0004(7)
C3 0.0162(9) 0.0156(9) 0.0130(9) 0.0019(7) 0.0040(7) -0.0012(7)
C4 0.0106(8) 0.0135(9) 0.0101(8) 0.0009(7) 0.0002(7) -0.0022(7)
C5 0.0136(9) 0.0143(9) 0.0150(9) 0.0002(7) 0.0000(7) -0.0011(7)
C6 0.0173(9) 0.0125(9) 0.0196(10) -0.0003(8) -0.0007(8) -0.0032(7)
C7 0.0123(9) 0.0199(10) 0.0154(9) 0.0034(8) -0.0016(7) -0.0032(7)
C8 0.0102(8) 0.0201(10) 0.0146(9) 0.0009(8) 0.0008(7) 0.0017(7)
C9 0.0134(9) 0.0157(9) 0.0102(9) 0.0008(7) -0.0002(7) -0.0001(7)
C10 0.0189(10) 0.0147(10) 0.0310(12) -0.0057(9) 0.0070(9) -0.0012(8)
C11 0.0169(10) 0.0236(11) 0.0320(12) 0.0016(9) 0.0043(9) -0.0063(8)
C12 0.0177(9) 0.0155(10) 0.0244(11) -0.0025(8) 0.0068(8) -0.0004(7)
C13 0.0119(8) 0.0116(9) 0.0126(9) 0.0011(7) 0.0035(7) -0.0038(7)
C14 0.0158(9) 0.0149(9) 0.0143(9) 0.0005(7) 0.0054(7) -0.0003(7)
C15 0.0111(8) 0.0198(10) 0.0172(10) 0.0017(8) 0.0047(7) -0.0009(7)
C16 0.0160(9) 0.0179(9) 0.0123(9) 0.0035(8) 0.0022(7) -0.0033(7)
C17 0.0197(9) 0.0111(9) 0.0183(10) 0.0000(8) 0.0049(8) -0.0009(7)
C18 0.0152(9) 0.0120(9) 0.0159(9) 0.0022(7) 0.0054(7) 0.0009(7)
C19 0.0174(10) 0.0213(11) 0.0372(13) -0.0070(9) 0.0124(9) 0.0002(8)
C20 0.0193(10) 0.0225(10) 0.0248(11) -0.0009(9) 0.0030(8) -0.0086(8)
C21 0.0166(9) 0.0152(10) 0.0355(12) -0.0040(9) 0.0066(9) 0.0011(8)
C22 0.0134(9) 0.0158(9) 0.0179(10) -0.0014(8) 0.0031(7) -0.0011(7)
C23 0.0159(9) 0.0145(9) 0.0105(9) 0.0003(7) -0.0007(7) 0.0021(7)
C24 0.0165(9) 0.0168(10) 0.0163(10) 0.0046(8) -0.0003(8) 0.0015(7)
C25 0.0201(10) 0.0193(10) 0.0125(9) 0.0025(8) 0.0035(8) -0.0017(8)
N1 0.0113(7) 0.0116(7) 0.0112(7) 0.0002(6) 0.0022(6) -0.0006(6)
N2 0.0110(7) 0.0117(7) 0.0123(7) 0.0002(6) 0.0031(6) -0.0010(6)
O1 0.0262(8) 0.0269(8) 0.0186(8) 0.0065(6) -0.0007(6) 0.0034(6)
O2 0.0137(7) 0.0290(8) 0.0163(7) 0.0011(6) 0.0041(5) -0.0026(6)
O3 0.0310(8) 0.0236(8) 0.0282(8) -0.0019(7) 0.0076(7) 0.0125(6)
O4 0.0377(9) 0.0250(8) 0.0201(8) -0.0041(7) 0.0025(7) -0.0152(7)
Fe1 0.00990(13) 0.01079(14) 0.01084(14) 0.00052(10) 0.00149(10) -0.00036(9)

loop_
_atom_type_symbol
_atom_type_description
_atom_type_scat_dispersion_real
_atom_type_scat_dispersion_imag
_atom_type_scat_source
C C 0.0033 0.0016 'International Tables Vol C Tables 4.2.6.8 and 6.1.1.4'
H H 0 0 'International Tables Vol C Tables 4.2.6.8 and 6.1.1.4'
N N 0.0061 0.0033 'International Tables Vol C Tables 4.2.6.8 and 6.1.1.4'
O O 0.0106 0.006 'International Tables Vol C Tables 4.2.6.8 and 6.1.1.4'
Fe Fe 0.3463 0.8444 'International Tables Vol C Tables 4.2.6.8 and 6.1.1.4'

loop_
_geom_angle_atom_site_label_1
_geom_angle_atom_site_label_2
_geom_angle_atom_site_label_3
_geom_angle
N2 C1 N1 103.02(15)
N2 C1 Fe1 128.12(13)
N1 C1 Fe1 128.06(13)
C3 C2 N1 106.36(16)
C3 C2 H2 126.8
N1 C2 H2 126.8
C2 C3 N2 107.33(16)
C2 C3 H3 126.3
N2 C3 H3 126.3
C5 C4 C9 122.38(16)
C5 C4 N1 120.29(16)
C9 C4 N1 117.22(16)
C4 C5 C6 117.44(17)
C4 C5 C10 122.64(16)
C6 C5 C10 119.91(17)
C7 C6 C5 121.90(18)
C7 C6 H6 119.1
C5 C6 H6 119.1
C8 C7 C6 118.63(17)
C8 C7 C11 120.52(17)
C6 C7 C11 120.83(18)
C7 C8 C9 121.96(17)
C7 C8 H8 119
C9 C8 H8 119
C8 C9 C4 117.59(17)
C8 C9 C12 121.03(17)
C4 C9 C12 121.38(16)
C5 C10 H10A 109.5
C5 C10 H10B 109.5
H10A C10 H10B 109.5
C5 C10 H10C 109.5
H10A C10 H10C 109.5
H10B C10 H10C 109.5
C7 C11 H11A 109.5
C7 C11 H11B 109.5
H11A C11 H11B 109.5
C7 C11 H11C 109.5
H11A C11 H11C 109.5
H11B C11 H11C 109.5
C9 C12 H12A 109.5
C9 C12 H12B 109.5
H12A C12 H12B 109.5
C9 C12 H12C 109.5
H12A C12 H12C 109.5
H12B C12 H12C 109.5
C14 C13 C18 122.05(16)
C14 C13 N2 120.75(16)
C18 C13 N2 116.87(15)
C13 C14 C15 117.36(17)
C13 C14 C19 122.57(17)
C15 C14 C19 120.07(17)
C16 C15 C14 122.23(17)
C16 C15 H15 118.9
C14 C15 H15 118.9
C15 C16 C17 118.47(17)
C15 C16 C20 121.43(17)
C17 C16 C20 120.06(18)
C18 C17 C16 121.61(18)
C18 C17 H17 119.2
C16 C17 H17 119.2
C17 C18 C13 118.18(17)
C17 C18 C21 120.91(17)
C13 C18 C21 120.91(16)
C14 C19 H19A 109.5
C14 C19 H19B 109.5
H19A C19 H19B 109.5
C14 C19 H19C 109.5
H19A C19 H19C 109.5
H19B C19 H19C 109.5
C16 C20 H20A 109.5
C16 C20 H20B 109.5
H20A C20 H20B 109.5
C16 C20 H20C 109.5
H20A C20 H20C 109.5
H20B C20 H20C 109.5
C18 C21 H21A 109.5
C18 C21 H21B 109.5
H21A C21 H21B 109.5
C18 C21 H21C 109.5
H21A C21 H21C 109.5
H21B C21 H21C 109.5
O1 C22 Fe1 179.09(18)
O2 C23 Fe1 170.82(16)
O3 C24 Fe1 179.51(19)
O4 C25 Fe1 170.45(17)
C1 N1 C2 111.65(15)
C1 N1 C4 127.23(15)
C2 N1 C4 120.68(15)
C1 N2 C3 111.65(15)
C1 N2 C13 127.95(15)
C3 N2 C13 119.57(15)
C22 Fe1 C24 91.06(9)
C22 Fe1 C23 87.36(8)
C24 Fe1 C23 119.01(9)
C22 Fe1 C25 86.34(9)
C24 Fe1 C25 120.41(9)
C23 Fe1 C25 120.30(9)
C22 Fe1 C1 175.36(8)
C24 Fe1 C1 84.41(8)
C23 Fe1 C1 95.68(8)
C25 Fe1 C1 95.10(8)

loop_
_geom_bond_atom_site_label_1
_geom_bond_atom_site_label_2
_geom_bond_distance
C1 N2 1.366(2)
C1 N1 1.373(2)
C1 Fe1 1.992(2)
C2 C3 1.342(3)
C2 N1 1.389(2)
C2 H2 0.93
C3 N2 1.381(2)
C3 H3 0.93
C4 C5 1.392(3)
C4 C9 1.404(3)
C4 N1 1.444(2)
C5 C6 1.398(3)
C5 C10 1.508(3)
C6 C7 1.389(3)
C6 H6 0.93
C7 C8 1.388(3)
C7 C11 1.512(3)
C8 C9 1.388(3)
C8 H8 0.93
C9 C12 1.506(3)
C10 H10A 0.96
C10 H10B 0.96
C10 H10C 0.96
C11 H11A 0.96
C11 H11B 0.96
C11 H11C 0.96
C12 H12A 0.96
C12 H12B 0.96
C12 H12C 0.96
C13 C14 1.388(3)
C13 C18 1.405(3)
C13 N2 1.449(2)
C14 C15 1.401(3)
C14 C19 1.506(3)
C15 C16 1.384(3)
C15 H15 0.93
C16 C17 1.392(3)
C16 C20 1.507(3)
C17 C18 1.384(3)
C17 H17 0.93
C18 C21 1.507(3)
C19 H19A 0.96
C19 H19B 0.96
C19 H19C 0.96
C20 H20A 0.96
C20 H20B 0.96
C20 H20C 0.96
C21 H21A 0.96
C21 H21B 0.96
C21 H21C 0.96
C22 O1 1.147(2)
C22 Fe1 1.783(2)
C23 O2 1.152(2)
C23 Fe1 1.7971(19)
C24 O3 1.149(2)
C24 Fe1 1.797(2)
C25 O4 1.149(2)
C25 Fe1 1.807(2)

loop_
_geom_torsion_atom_site_label_1
_geom_torsion_atom_site_label_2
_geom_torsion_atom_site_label_3
_geom_torsion_atom_site_label_4
_geom_torsion
N1 C2 C3 N2 0.1(2)
C9 C4 C5 C6 2.9(3)
N1 C4 C5 C6 178.94(16)
C9 C4 C5 C10 -176.31(18)
N1 C4 C5 C10 -0.3(3)
C4 C5 C6 C7 -0.2(3)
C10 C5 C6 C7 179.08(18)
C5 C6 C7 C8 -1.7(3)
C5 C6 C7 C11 -179.98(18)
C6 C7 C8 C9 1.0(3)
C11 C7 C8 C9 179.26(18)
C7 C8 C9 C4 1.6(3)
C7 C8 C9 C12 -179.08(18)
C5 C4 C9 C8 -3.6(3)
N1 C4 C9 C8 -179.74(16)
C5 C4 C9 C12 177.04(17)
N1 C4 C9 C12 0.9(3)
C18 C13 C14 C15 1.4(3)
N2 C13 C14 C15 -171.85(16)
C18 C13 C14 C19 -179.10(18)
N2 C13 C14 C19 7.7(3)
C13 C14 C15 C16 1.3(3)
C19 C14 C15 C16 -178.30(18)
C14 C15 C16 C17 -3.6(3)
C14 C15 C16 C20 174.29(18)
C15 C16 C17 C18 3.5(3)
C20 C16 C17 C18 -174.44(18)
C16 C17 C18 C13 -1.1(3)
C16 C17 C18 C21 179.72(18)
C14 C13 C18 C17 -1.5(3)
N2 C13 C18 C17 172.00(16)
C14 C13 C18 C21 177.77(18)
N2 C13 C18 C21 -8.8(3)
N2 C1 N1 C2 -0.02(19)
Fe1 C1 N1 C2 170.28(13)
N2 C1 N1 C4 172.37(16)
Fe1 C1 N1 C4 -17.3(3)
C3 C2 N1 C1 0.0(2)
C3 C2 N1 C4 -172.98(16)
C5 C4 N1 C1 97.6(2)
C9 C4 N1 C1 -86.2(2)
C5 C4 N1 C2 -90.7(2)
C9 C4 N1 C2 85.5(2)
N1 C1 N2 C3 0.05(19)
Fe1 C1 N2 C3 -170.23(13)
N1 C1 N2 C13 -169.29(16)
Fe1 C1 N2 C13 20.4(3)
C2 C3 N2 C1 -0.1(2)
C2 C3 N2 C13 170.28(16)
C14 C13 N2 C1 -99.9(2)
C18 C13 N2 C1 86.6(2)
C14 C13 N2 C3 91.5(2)
C18 C13 N2 C3 -82.0(2)
N2 C1 Fe1 C24 85.50(16)
N1 C1 Fe1 C24 -82.45(16)
N2 C1 Fe1 C23 -155.82(16)
N1 C1 Fe1 C23 36.23(16)
N2 C1 Fe1 C25 -34.63(17)
N1 C1 Fe1 C25 157.42(16)
